data_2204231
loop_
_publ_author_name
'Cheng, Lin'
'Lee, Jonghyuk'
'Powell, Douglas R.'
'Richter-Addo, George B.'

_publ_section_title
;
 \m-Oxo-bis[(protoporphyrin IX dimethyl ester)iron(III)]
;
_journal_issue 9
_journal_name_full 'Acta Crystallographica Section E'
_journal_page_first m1340
_journal_page_last m1342
_journal_paper_doi 10.1107/S1600536804020951
_journal_volume 60
_journal_year 2004
_chemical_formula_iupac '[Fe (C36 H36 N4 O4)2 O]'
_chemical_formula_moiety 'C72 H72 Fe2 N8 O9'
_chemical_formula_sum 'C72 H72 Fe2 N8 O9'
_chemical_formula_weight 1305.08
_chemical_name_systematic
;
\m-Oxo-bis[(protoporphyrin IX dimethyl ester)iron(III)]
;
_space_group_IT_number 2
_symmetry_cell_setting triclinic
_symmetry_space_group_name_Hall '-P 1'
_symmetry_space_group_name_H-M 'P -1'
_atom_sites_solution_hydrogens geom
_atom_sites_solution_primary direct
_atom_sites_solution_secondary difmap
_audit_creation_method SHELXL-97
_cell_angle_alpha 107.509(2)
_cell_angle_beta 91.601(2)
_cell_angle_gamma 100.455(2)
_cell_formula_units_Z 2
_cell_length_a 8.9496(6)
_cell_length_b 15.1684(12)
_cell_length_c 24.860(2)
_cell_measurement_reflns_used 6348
_cell_measurement_temperature 133(2)
_cell_measurement_theta_max 25.0
_cell_measurement_theta_min 2.5
_cell_volume 3152.7(4)
_computing_cell_refinement 'SAINT (Bruker, 2000)'
_computing_data_collection 'SMART (Bruker, 2000)'
_computing_data_reduction 'SHELXTL (Bruker, 2000)'
_computing_molecular_graphics SHELXTL
_computing_publication_material SHEXLTL
_computing_structure_refinement 'SHELXL97 (Sheldrick, 1997)'
_computing_structure_solution 'SHELXS97 (Sheldrick, 1997)'
_diffrn_ambient_temperature 133(2)
_diffrn_measured_fraction_theta_full 0.979
_diffrn_measured_fraction_theta_max 0.979
_diffrn_measurement_device_type 'Bruker SMART/P4'
_diffrn_measurement_method \f
_diffrn_radiation_monochromator graphite
_diffrn_radiation_source 'fine-focus sealed tube'
_diffrn_radiation_type MoK\a
_diffrn_radiation_wavelength 0.71073
_diffrn_reflns_av_R_equivalents 0.057
_diffrn_reflns_av_sigmaI/netI 0.070
_diffrn_reflns_limit_h_max 10
_diffrn_reflns_limit_h_min -10
_diffrn_reflns_limit_k_max 18
_diffrn_reflns_limit_k_min -18
_diffrn_reflns_limit_l_max 29
_diffrn_reflns_limit_l_min -29
_diffrn_reflns_number 35132
_diffrn_reflns_theta_full 25.0
_diffrn_reflns_theta_max 25.0
_diffrn_reflns_theta_min 1.7
_diffrn_standards_decay_% 0
_diffrn_standards_interval_count 0
_diffrn_standards_interval_time 0
_diffrn_standards_number 0
_exptl_absorpt_coefficient_mu 0.527
_exptl_absorpt_correction_T_max 0.902
_exptl_absorpt_correction_T_min 0.809
_exptl_absorpt_correction_type multi-scan
_exptl_absorpt_process_details '(SADABS; Sheldrick, 2000)'
_exptl_crystal_colour black
_exptl_crystal_density_diffrn 1.375
_exptl_crystal_density_method 'not measured'
_exptl_crystal_description prism
_exptl_crystal_F_000 1368
_exptl_crystal_size_max 0.42
_exptl_crystal_size_mid 0.22
_exptl_crystal_size_min 0.20
_refine_diff_density_max 0.82
_refine_diff_density_min -0.73
_refine_ls_extinction_method none
_refine_ls_goodness_of_fit_ref 1.05
_refine_ls_hydrogen_treatment constr
_refine_ls_matrix_type full
_refine_ls_number_parameters 875
_refine_ls_number_reflns 10870
_refine_ls_number_restraints 524
_refine_ls_restrained_S_all 1.05
_refine_ls_R_factor_all 0.114
_refine_ls_R_factor_gt 0.067
_refine_ls_shift/su_max 0.012
_refine_ls_shift/su_mean 0.001
_refine_ls_structure_factor_coef Fsqd
_refine_ls_weighting_details 'calc w = 1/[\s^2^(Fo^2^)+(0.14P)^2^+1.54P] where P = (Fo^2^+2Fc^2^)/3'
_refine_ls_weighting_scheme calc
_refine_ls_wR_factor_gt 0.186
_refine_ls_wR_factor_ref 0.216
_reflns_number_gt 6685
_reflns_number_total 10870
_reflns_threshold_expression I>2\s(I)
_cod_data_source_file tk6178.cif
_cod_data_source_block I
_cod_database_code 2204231

loop_
_symmetry_equiv_pos_as_xyz
'x, y, z'
'-x, -y, -z'

loop_
_atom_site_label
_atom_site_fract_x
_atom_site_fract_y
_atom_site_fract_z
_atom_site_U_iso_or_equiv
_atom_site_adp_type
_atom_site_calc_flag
_atom_site_refinement_flags
_atom_site_occupancy
_atom_site_disorder_assembly
_atom_site_disorder_group
_atom_site_type_symbol
Fe1A 0.68638(8) 0.28034(5) 0.69132(3) 0.0380(2) Uani d . 1 . . Fe
O1 0.5373(3) 0.3009(2) 0.73440(13) 0.0377(8) Uani d . 1 . . O
O1A 0.8271(5) -0.0608(3) 0.8812(2) 0.0777(14) Uani d . 1 . . O
O2A 0.6610(5) 0.0185(3) 0.9301(2) 0.0617(11) Uani d . 1 . . O
O3A 1.0797(6) 0.3224(4) 1.01392(18) 0.0833(15) Uani d . 1 . . O
O4A 1.0230(4) 0.1948(3) 0.93732(17) 0.0615(11) Uani d . 1 . . O
N1A 0.7093(5) 0.1481(3) 0.69578(18) 0.0444(11) Uani d . 1 . . N
N2A 0.8724(4) 0.3390(3) 0.75059(17) 0.0341(9) Uani d . 1 . . N
N3A 0.7330(5) 0.4009(4) 0.66736(19) 0.0506(12) Uani d . 1 . . N
N4A 0.5701(5) 0.2082(4) 0.61162(19) 0.0603(14) Uani d . 1 . . N
C1A 0.6141(7) 0.0635(4) 0.6678(3) 0.0600(17) Uani d . 1 . . C
C2A 0.6274(7) -0.0053(4) 0.6955(3) 0.0607(17) Uani d . 1 . . C
C3A 0.7292(6) 0.0372(4) 0.7410(3) 0.0565(16) Uani d . 1 . . C
C4A 0.7793(6) 0.1340(3) 0.7410(2) 0.0416(13) Uani d . 1 . . C
C5A 0.8808(5) 0.2028(3) 0.7820(2) 0.0364(12) Uani d . 1 . . C
H5A 0.9267 0.1826 0.8100 0.044 Uiso calc R 1 . . H
C6A 0.9230(5) 0.2970(3) 0.7870(2) 0.0338(11) Uani d . 1 . . C
C7A 1.0211(5) 0.3664(3) 0.8334(2) 0.0356(11) Uani d . 1 . . C
C8A 1.0285(5) 0.4510(3) 0.8248(2) 0.0378(12) Uani d . 1 . . C
C9A 0.9347(5) 0.4331(3) 0.7730(2) 0.0346(11) Uani d . 1 . . C
C10A 0.9051(6) 0.5018(4) 0.7496(2) 0.0457(13) Uani d . 1 . . C
H10A 0.9544 0.5651 0.7688 0.055 Uiso calc R 1 . . H
C11A 0.8116(6) 0.4869(4) 0.7014(3) 0.0517(15) Uani d . 1 . . C
C12A 0.7840(7) 0.5593(5) 0.6770(3) 0.0732(19) Uani d DU 1 . . C
C13A 0.6924(8) 0.5161(7) 0.6296(4) 0.085(2) Uani d U 1 . . C
C14A 0.6558(7) 0.4161(6) 0.6235(3) 0.0661(19) Uani d . 1 . . C
C15A 0.5568(7) 0.3437(7) 0.5816(3) 0.080(3) Uani d . 1 . . C
H15A 0.5138 0.3624 0.5524 0.096 Uiso calc R 1 . . H
C16A 0.5136(8) 0.2491(6) 0.5769(3) 0.074(2) Uani d . 1 . . C
C17A 0.4001(8) 0.1780(7) 0.5347(3) 0.085(2) Uani d U 1 . . C
C18A 0.3880(9) 0.0983(7) 0.5465(3) 0.096(2) Uani d U 1 . . C
C19A 0.4943(7) 0.1136(6) 0.5954(3) 0.070(2) Uani d . 1 . . C
C20A 0.5158(8) 0.0505(5) 0.6221(3) 0.0713(19) Uani d . 1 . . C
H20A 0.4543 -0.0109 0.6068 0.086 Uiso calc R 1 . . H
C21A 0.5351(9) -0.1055(5) 0.6772(4) 0.097(3) Uani d . 1 . . C
H21A 0.5522 -0.1354 0.7061 0.146 Uiso d R 1 . . H
H21B 0.5672 -0.1414 0.6411 0.146 Uiso d R 1 . . H
H21C 0.4265 -0.1042 0.6726 0.146 Uiso d R 1 . . H
C22A 0.7773(7) -0.0018(4) 0.7860(3) 0.0586(16) Uani d . 1 . . C
H22A 0.8873 0.0233 0.7977 0.070 Uiso calc R 1 . . H
H22B 0.7622 -0.0713 0.7703 0.070 Uiso calc R 1 . . H
C23A 0.6872(6) 0.0238(4) 0.8371(3) 0.0563(16) Uani d . 1 . . C
H23A 0.6995 0.0933 0.8515 0.068 Uiso calc R 1 . . H
H23B 0.5777 -0.0029 0.8252 0.068 Uiso calc R 1 . . H
C24A 0.7344(7) -0.0109(4) 0.8847(3) 0.0579(17) Uani d . 1 . . C
C25A 0.6921(8) -0.0169(5) 0.9761(3) 0.077(2) Uani d . 1 . . C
H25A 0.6581 0.0218 1.0109 0.115 Uiso d R 1 . . H
H25B 0.8019 -0.0143 0.9814 0.115 Uiso d R 1 . . H
H25C 0.6373 -0.0824 0.9672 0.115 Uiso d R 1 . . H
C26A 1.0911(6) 0.3440(4) 0.8817(2) 0.0393(12) Uani d U 1 . . C
H26A 1.1815 0.3938 0.8996 0.047 Uiso calc R 1 . . H
H26B 1.1259 0.2835 0.8671 0.047 Uiso calc R 1 . . H
C27A 0.9778(6) 0.3366(4) 0.9265(2) 0.0507(14) Uani d U 1 . . C
H27A 0.9673 0.4007 0.9493 0.061 Uiso calc R 1 . . H
H27B 0.8763 0.3019 0.9074 0.061 Uiso calc R 1 . . H
C28A 1.0308(6) 0.2866(5) 0.9648(3) 0.0558(15) Uani d U 1 . . C
C29A 1.0917(8) 0.1431(5) 0.9683(3) 0.077(2) Uani d U 1 . . C
H29A 1.0876 0.0785 0.9437 0.116 Uiso d R 1 . . H
H29B 1.0357 0.1415 1.0014 0.116 Uiso d R 1 . . H
H29C 1.1982 0.1743 0.9807 0.116 Uiso d R 1 . . H
C30A 1.1143(6) 0.5458(4) 0.8620(3) 0.0540(15) Uani d U 1 . . C
H30A 1.1986 0.5370 0.8846 0.081 Uiso d R 1 . . H
H30B 1.0451 0.5777 0.8872 0.081 Uiso d R 1 . . H
H30C 1.1549 0.5842 0.8383 0.081 Uiso d R 1 . . H
C31A 0.8506(8) 0.6584(5) 0.6988(4) 0.101(3) Uani d DU 1 . . C
H31B 0.8804 0.6887 0.6714 0.121 Uiso calc R 1 . . H
C32A 0.874(2) 0.7100(10) 0.7496(6) 0.258(8) Uani d DU 1 . . C
H32A 0.8469 0.6840 0.7791 0.310 Uiso calc R 1 . . H
H32B 0.9193 0.7750 0.7585 0.310 Uiso calc R 1 . . H
C33A 0.6327(10) 0.5588(8) 0.5864(4) 0.124(3) Uani d U 1 . . C
H33A 0.6783 0.6262 0.5971 0.186 Uiso d R 1 . . H
H33B 0.5215 0.5507 0.5859 0.186 Uiso d R 1 . . H
H33C 0.6603 0.5267 0.5486 0.186 Uiso d R 1 . . H
C34A 0.3180(10) 0.2064(9) 0.4913(3) 0.127(3) Uani d U 1 . . C
H34A 0.3188 0.2706 0.4948 0.153 Uiso calc R 1 . . H
C35A 0.2429(16) 0.1350(12) 0.4468(5) 0.225(7) Uani d U 1 . . C
H35A 0.2444 0.0715 0.4445 0.270 Uiso calc R 1 . . H
H35B 0.1885 0.1482 0.4177 0.270 Uiso calc R 1 . . H
C36A 0.2746(9) 0.0041(6) 0.5196(3) 0.121(3) Uani d U 1 . . C
H36A 0.1964 0.0131 0.4945 0.181 Uiso d R 1 . . H
H36B 0.2260 -0.0173 0.5496 0.181 Uiso d R 1 . . H
H36C 0.3293 -0.0433 0.4978 0.181 Uiso d R 1 . . H
Fe1B 0.37688(7) 0.32903(4) 0.76904(3) 0.0319(2) Uani d U 1 . . Fe
O1B 0.4044(5) 0.8327(3) 0.8654(2) 0.0657(11) Uani d U 1 . . O
O2B 0.1603(5) 0.7702(3) 0.8348(2) 0.0670(11) Uani d U 1 . . O
N1B 0.4256(4) 0.4749(3) 0.79452(15) 0.0318(9) Uani d U 1 . . N
N2B 0.2314(5) 0.3325(3) 0.70427(17) 0.0404(10) Uani d U 1 A . N
N3B 0.2528(5) 0.1955(3) 0.76129(19) 0.0435(10) Uani d U 1 A . N
N4B 0.4460(4) 0.3391(3) 0.85233(17) 0.0347(9) Uani d U 1 A . N
C1B 0.5259(5) 0.5319(3) 0.84003(19) 0.0313(10) Uani d U 1 . . C
C2B 0.5668(6) 0.6259(3) 0.8349(2) 0.0404(12) Uani d U 1 . . C
C3B 0.4919(6) 0.6250(3) 0.7875(2) 0.0420(12) Uani d U 1 . . C
C4B 0.4046(6) 0.5298(3) 0.7614(2) 0.0383(11) Uani d U 1 . . C
C5B 0.3146(7) 0.4980(4) 0.7110(2) 0.0589(16) Uani d U 1 . . C
H5B 0.3073 0.5432 0.6921 0.071 Uiso calc R 1 . . H
C6B 0.2320(7) 0.4059(4) 0.6843(2) 0.0561(15) Uani d U 1 A . C
C7B 0.1338(9) 0.3750(6) 0.6310(3) 0.082(2) Uani d DU 1 . . C
C8B 0.0819(7) 0.2819(5) 0.6205(3) 0.0653(16) Uani d U 1 A . C
C9B 0.1404(6) 0.2551(4) 0.6654(2) 0.0516(13) Uani d U 1 . . C
C10B 0.1169(6) 0.1632(4) 0.6708(2) 0.0503(13) Uani d U 1 A . C
H10B 0.0581 0.1142 0.6403 0.060 Uiso calc R 1 . . H
C11B 0.1694(6) 0.1366(4) 0.7153(3) 0.0514(13) Uani d U 1 . . C
C12B 0.1381(6) 0.0395(4) 0.7184(3) 0.0539(14) Uani d DU 1 A . C
C13B 0.2034(6) 0.0440(4) 0.7686(3) 0.0598(15) Uani d U 1 . . C
C14B 0.2794(6) 0.1415(3) 0.7970(3) 0.0441(12) Uani d U 1 A . C
C15B 0.3646(6) 0.1755(4) 0.8474(2) 0.0456(12) Uani d U 1 . . C
H15B 0.3715 0.1307 0.8667 0.055 Uiso calc R 1 A . H
C16B 0.4423(6) 0.2656(3) 0.8746(2) 0.0411(11) Uani d U 1 A . C
C17B 0.5291(6) 0.2976(4) 0.9285(2) 0.0408(12) Uani d U 1 . . C
C18B 0.5896(6) 0.3920(4) 0.9391(2) 0.0412(12) Uani d U 1 A . C
C19B 0.5374(5) 0.4160(3) 0.89073(19) 0.0331(10) Uani d U 1 . . C
C20B 0.5747(6) 0.5041(3) 0.8839(2) 0.0367(11) Uani d U 1 A . C
H20B 0.6421 0.5509 0.9130 0.044 Uiso calc R 1 . . H
C21B 0.6787(7) 0.7044(4) 0.8757(3) 0.0586(16) Uani d U 1 . . C
H21D 0.6868 0.7615 0.8643 0.088 Uiso d R 1 . . H
H21E 0.7787 0.6868 0.8757 0.088 Uiso d R 1 . . H
H21F 0.6440 0.7166 0.9138 0.088 Uiso d R 1 . . H
C22B 0.4876(7) 0.7045(4) 0.7630(3) 0.0570(15) Uani d U 1 . . C
H22C 0.5062 0.6832 0.7225 0.068 Uiso calc R 1 . . H
H22D 0.5709 0.7584 0.7826 0.068 Uiso calc R 1 . . H
C23B 0.3371(7) 0.7375(4) 0.7683(3) 0.0615(15) Uani d U 1 . . C
H23C 0.3354 0.7820 0.7463 0.074 Uiso calc R 1 . . H
H23D 0.2532 0.6825 0.7516 0.074 Uiso calc R 1 . . H
C24B 0.3089(7) 0.7848(4) 0.8280(3) 0.0548(14) Uani d U 1 . . C
C25B 0.1153(8) 0.8158(5) 0.8900(3) 0.081(2) Uani d U 1 . . C
H25D 0.0041 0.8092 0.8880 0.122 Uiso d R 1 . . H
H25E 0.1634 0.8829 0.9022 0.122 Uiso d R 1 . . H
H25F 0.1478 0.7863 0.9172 0.122 Uiso d R 1 . . H
C26B 0.1651(19) 0.4276(10) 0.5846(6) 0.094(4) Uani d PDU 0.563(8) A 1 C
H26C 0.2742 0.4569 0.5866 0.113 Uiso calc PR 0.563(8) A 1 H
H26D 0.1314 0.3844 0.5459 0.113 Uiso calc PR 0.563(8) A 1 H
C27B 0.0628(18) 0.5043(12) 0.6037(6) 0.101(5) Uani d PDU 0.563(8) A 1 C
H27C -0.0470 0.4749 0.5983 0.121 Uiso calc PR 0.563(8) A 1 H
H27D 0.0898 0.5430 0.6438 0.121 Uiso calc PR 0.563(8) A 1 H
C28B 0.104(2) 0.5647(14) 0.5626(8) 0.143(8) Uani d PDU 0.563(8) A 1 C
O3B 0.0073(13) 0.5961(11) 0.5466(5) 0.153(5) Uani d PDU 0.563(8) A 1 O
O4B 0.238(2) 0.6145(10) 0.5744(8) 0.107(5) Uani d PDU 0.563(8) A 1 O
C29B 0.243(4) 0.6944(17) 0.5540(14) 0.137(10) Uani d PDU 0.563(8) A 1 C
H29D 0.3266 0.7456 0.5751 0.206 Uiso d PR 0.563(8) A 1 H
H29E 0.1461 0.7160 0.5592 0.206 Uiso d PR 0.563(8) A 1 H
H29F 0.2596 0.6759 0.5136 0.206 Uiso d PR 0.563(8) A 1 H
C26' 0.0749(12) 0.4458(10) 0.6079(5) 0.042(3) Uani d PDU 0.437(8) A 2 C
H26E 0.0486 0.4970 0.6394 0.050 Uiso calc PR 0.437(8) A 2 H
H26F -0.0178 0.4143 0.5817 0.050 Uiso calc PR 0.437(8) A 2 H
C27' 0.2056(13) 0.4878(12) 0.5755(6) 0.058(3) Uani d PDU 0.437(8) A 2 C
H27E 0.3064 0.4841 0.5912 0.070 Uiso calc PR 0.437(8) A 2 H
H27F 0.1918 0.4506 0.5348 0.070 Uiso calc PR 0.437(8) A 2 H
C28' 0.199(5) 0.5939(15) 0.5826(9) 0.101(9) Uani d PDU 0.437(8) A 2 C
O3' 0.182(3) 0.6510(14) 0.6250(8) 0.192(9) Uani d PDU 0.437(8) A 2 O
O4' 0.263(2) 0.6261(13) 0.5455(7) 0.106(6) Uani d PDU 0.437(8) A 2 O
C29' 0.262(3) 0.7193(15) 0.5421(12) 0.079(6) Uani d PDU 0.437(8) A 2 C
H29G 0.2367 0.7153 0.5027 0.119 Uiso d PR 0.437(8) A 2 H
H29H 0.3627 0.7595 0.5556 0.119 Uiso d PR 0.437(8) A 2 H
H29I 0.1852 0.7463 0.5656 0.119 Uiso d PR 0.437(8) A 2 H
C30B -0.0269(8) 0.2160(6) 0.5709(3) 0.092(3) Uani d . 1 . . C
H30D -0.0559 0.2518 0.5467 0.137 Uiso d R 1 A . H
H30E -0.1183 0.1875 0.5851 0.137 Uiso d R 1 . . H
H30F 0.0234 0.1663 0.5488 0.137 Uiso d R 1 . . H
C31B 0.0500(8) -0.0416(4) 0.6744(3) 0.085(2) Uani d D 1 . . C
H31A -0.0233 -0.0307 0.6500 0.102 Uiso calc R 1 A . H
C32B 0.0657(12) -0.1271(6) 0.6666(5) 0.144(4) Uani d D 1 A . C
H32C 0.1382 -0.1401 0.6903 0.173 Uiso calc R 1 . . H
H32D 0.0049 -0.1771 0.6372 0.173 Uiso calc R 1 . . H
C33B 0.1970(8) -0.0329(4) 0.7943(4) 0.083(2) Uani d . 1 A . C
H33D 0.1253 -0.0891 0.7708 0.125 Uiso d R 1 . . H
H33E 0.1629 -0.0127 0.8324 0.125 Uiso d R 1 . . H
H33F 0.2987 -0.0477 0.7966 0.125 Uiso d R 1 . . H
C34B 0.5528(6) 0.2367(4) 0.9626(3) 0.0531(15) Uani d . 1 A . C
H34B 0.5424 0.1712 0.9432 0.064 Uiso calc R 1 . . H
C35B 0.5879(8) 0.2656(5) 1.0186(3) 0.083(2) Uani d . 1 . . C
H35C 0.5994 0.3305 1.0395 0.100 Uiso calc R 1 A . H
H35D 0.6014 0.2213 1.0374 0.100 Uiso calc R 1 . . H
C36B 0.6900(6) 0.4586(4) 0.9896(2) 0.0527(15) Uani d . 1 . . C
H36D 0.7454 0.4229 1.0072 0.079 Uiso d R 1 A . H
H36E 0.6273 0.4925 1.0170 0.079 Uiso d R 1 . . H
H36F 0.7631 0.5038 0.9775 0.079 Uiso d R 1 . . H

loop_
_atom_site_aniso_label
_atom_site_aniso_U_11
_atom_site_aniso_U_22
_atom_site_aniso_U_33
_atom_site_aniso_U_12
_atom_site_aniso_U_13
_atom_site_aniso_U_23
Fe1A 0.0255(4) 0.0523(5) 0.0342(4) 0.0090(3) 0.0061(3) 0.0095(3)
O1 0.0274(18) 0.043(2) 0.0416(19) 0.0056(15) 0.0083(15) 0.0114(16)
O1A 0.058(3) 0.055(3) 0.136(4) 0.024(2) 0.016(3) 0.045(3)
O2A 0.054(3) 0.043(2) 0.092(3) 0.0096(19) 0.006(2) 0.026(2)
O3A 0.098(4) 0.101(4) 0.050(3) 0.014(3) -0.011(3) 0.026(3)
O4A 0.055(3) 0.077(3) 0.057(2) 0.005(2) -0.004(2) 0.034(2)
N1A 0.030(2) 0.042(3) 0.049(3) 0.006(2) 0.008(2) -0.004(2)
N2A 0.022(2) 0.038(2) 0.044(2) 0.0060(17) 0.0039(18) 0.015(2)
N3A 0.033(2) 0.082(4) 0.050(3) 0.015(2) 0.012(2) 0.038(3)
N4A 0.043(3) 0.103(4) 0.036(3) 0.022(3) 0.005(2) 0.017(3)
C1A 0.042(3) 0.056(4) 0.055(4) 0.002(3) 0.000(3) -0.018(3)
C2A 0.052(4) 0.035(3) 0.079(4) 0.004(3) 0.017(3) -0.003(3)
C3A 0.035(3) 0.032(3) 0.086(4) 0.001(2) 0.021(3) -0.002(3)
C4A 0.030(3) 0.032(3) 0.060(3) 0.007(2) 0.010(3) 0.008(3)
C5A 0.024(3) 0.036(3) 0.051(3) 0.007(2) 0.007(2) 0.016(2)
C6A 0.020(2) 0.037(3) 0.044(3) 0.007(2) 0.008(2) 0.011(2)
C7A 0.022(2) 0.040(3) 0.043(3) 0.008(2) 0.009(2) 0.009(2)
C8A 0.026(3) 0.035(3) 0.047(3) 0.002(2) 0.004(2) 0.008(2)
C9A 0.026(3) 0.035(3) 0.046(3) 0.004(2) 0.009(2) 0.018(2)
C10A 0.032(3) 0.046(3) 0.065(4) 0.004(2) 0.004(3) 0.028(3)
C11A 0.038(3) 0.067(4) 0.075(4) 0.020(3) 0.023(3) 0.050(4)
C12A 0.048(4) 0.099(5) 0.115(5) 0.028(3) 0.030(3) 0.086(4)
C13A 0.047(4) 0.148(7) 0.110(5) 0.038(4) 0.024(3) 0.099(5)
C14A 0.041(3) 0.116(6) 0.071(4) 0.028(4) 0.016(3) 0.064(4)
C15A 0.045(4) 0.176(9) 0.042(4) 0.044(5) 0.009(3) 0.055(5)
C16A 0.060(4) 0.111(6) 0.051(4) 0.019(4) 0.011(3) 0.023(4)
C17A 0.047(4) 0.148(6) 0.040(3) 0.028(5) -0.002(3) -0.004(4)
C18A 0.058(4) 0.134(6) 0.065(5) 0.026(5) -0.005(4) -0.015(5)
C19A 0.037(3) 0.087(5) 0.043(4) -0.003(3) -0.001(3) -0.031(4)
C20A 0.062(4) 0.056(4) 0.075(5) 0.007(3) 0.004(4) -0.009(4)
C21A 0.091(6) 0.048(4) 0.119(7) -0.017(4) 0.009(5) -0.004(4)
C22A 0.055(4) 0.032(3) 0.093(5) 0.013(3) 0.016(3) 0.022(3)
C23A 0.044(3) 0.037(3) 0.092(5) 0.010(3) 0.014(3) 0.024(3)
C24A 0.040(3) 0.035(3) 0.101(5) 0.003(3) 0.002(3) 0.027(3)
C25A 0.075(5) 0.067(4) 0.104(6) 0.010(4) 0.003(4) 0.052(4)
C26A 0.034(3) 0.043(3) 0.044(3) 0.011(2) 0.003(2) 0.015(2)
C27A 0.038(3) 0.070(4) 0.045(3) 0.015(3) 0.009(2) 0.017(3)
C28A 0.044(3) 0.077(5) 0.048(4) 0.009(3) 0.007(3) 0.024(3)
C29A 0.082(5) 0.081(5) 0.082(5) 0.010(4) -0.002(4) 0.048(4)
C30A 0.045(3) 0.038(3) 0.069(4) 0.002(3) 0.001(3) 0.007(3)
C31A 0.064(5) 0.106(5) 0.177(7) 0.022(4) 0.034(5) 0.103(5)
C32A 0.263(15) 0.191(11) 0.263(12) 0.006(11) 0.022(13) 0.009(9)
C33A 0.086(6) 0.185(9) 0.158(7) 0.038(6) 0.008(5) 0.130(7)
C34A 0.090(6) 0.212(9) 0.065(5) 0.045(6) -0.019(4) 0.013(5)
C35A 0.227(12) 0.265(13) 0.138(9) 0.048(10) -0.085(8) 0.007(8)
C36A 0.085(5) 0.130(6) 0.088(5) 0.036(4) -0.047(5) -0.057(5)
Fe1B 0.0237(4) 0.0275(4) 0.0428(4) 0.0048(3) 0.0078(3) 0.0081(3)
O1B 0.049(2) 0.053(3) 0.092(3) 0.005(2) -0.004(2) 0.023(2)
O2B 0.051(2) 0.054(3) 0.091(3) 0.004(2) -0.001(2) 0.019(2)
N1B 0.032(2) 0.0321(19) 0.033(2) 0.0061(16) -0.0027(16) 0.0125(17)
N2B 0.032(2) 0.037(2) 0.043(2) 0.0038(18) -0.0021(18) -0.0004(18)
N3B 0.028(2) 0.031(2) 0.061(3) 0.0032(17) 0.0093(19) 0.0000(19)
N4B 0.031(2) 0.034(2) 0.048(2) 0.0147(17) 0.0169(17) 0.0195(18)
C1B 0.028(2) 0.030(2) 0.034(2) 0.0038(19) 0.0011(19) 0.008(2)
C2B 0.036(3) 0.031(2) 0.052(3) 0.003(2) -0.001(2) 0.013(2)
C3B 0.045(3) 0.032(3) 0.053(3) 0.006(2) 0.007(2) 0.021(2)
C4B 0.040(3) 0.034(2) 0.043(3) 0.008(2) -0.001(2) 0.016(2)
C5B 0.077(4) 0.050(3) 0.056(3) 0.011(3) -0.017(3) 0.029(3)
C6B 0.054(4) 0.065(3) 0.042(3) 0.010(3) -0.014(3) 0.010(3)
C7B 0.081(5) 0.097(4) 0.066(4) 0.007(4) -0.031(4) 0.028(4)
C8B 0.046(4) 0.078(4) 0.055(3) 0.006(3) -0.004(3) 0.000(3)
C9B 0.027(3) 0.069(3) 0.046(3) 0.013(3) 0.003(2) -0.002(3)
C10B 0.029(3) 0.044(3) 0.051(3) -0.006(2) 0.008(2) -0.017(2)
C11B 0.028(3) 0.050(3) 0.065(3) 0.007(2) 0.010(2) 0.002(3)
C12B 0.031(3) 0.031(3) 0.082(4) 0.001(2) 0.014(3) -0.005(3)
C13B 0.037(3) 0.035(3) 0.098(4) 0.004(2) 0.007(3) 0.008(3)
C14B 0.030(3) 0.024(2) 0.078(3) 0.006(2) 0.020(2) 0.013(2)
C15B 0.036(3) 0.037(3) 0.068(3) 0.011(2) 0.012(2) 0.020(2)
C16B 0.031(3) 0.036(3) 0.062(3) 0.012(2) 0.018(2) 0.019(2)
C17B 0.032(3) 0.052(3) 0.048(3) 0.017(2) 0.013(2) 0.023(2)
C18B 0.039(3) 0.047(3) 0.048(3) 0.021(2) 0.015(2) 0.021(2)
C19B 0.031(3) 0.037(2) 0.033(2) 0.013(2) 0.007(2) 0.009(2)
C20B 0.037(3) 0.037(3) 0.037(3) 0.012(2) 0.000(2) 0.010(2)
C21B 0.056(4) 0.034(3) 0.071(4) -0.010(3) -0.009(3) 0.008(3)
C22B 0.065(4) 0.045(3) 0.073(4) 0.011(3) 0.008(3) 0.035(3)
C23B 0.066(4) 0.051(3) 0.081(4) 0.018(3) 0.002(3) 0.037(3)
C24B 0.051(3) 0.033(3) 0.085(4) 0.009(3) -0.003(3) 0.026(3)
C25B 0.055(4) 0.081(5) 0.097(5) 0.011(4) 0.010(4) 0.013(4)
C26B 0.098(11) 0.119(9) 0.065(8) 0.026(8) -0.011(8) 0.026(7)
C27B 0.109(11) 0.123(11) 0.075(9) 0.037(8) -0.011(8) 0.030(8)
C28B 0.136(11) 0.144(12) 0.140(14) -0.043(8) -0.102(11) 0.082(11)
O3B 0.103(7) 0.248(14) 0.151(10) 0.000(8) -0.024(7) 0.151(10)
O4B 0.091(8) 0.105(9) 0.119(14) 0.024(7) -0.016(9) 0.025(8)
C29B 0.151(19) 0.118(14) 0.14(2) 0.000(12) 0.020(14) 0.049(14)
C26' 0.016(6) 0.086(8) 0.023(6) 0.021(5) 0.013(4) 0.009(6)
C27' 0.020(6) 0.124(9) 0.052(8) 0.035(7) 0.018(5) 0.045(7)
C28' 0.13(2) 0.102(10) 0.062(12) -0.005(12) 0.014(13) 0.023(9)
O3' 0.28(2) 0.149(12) 0.153(13) 0.077(14) 0.101(14) 0.029(10)
O4' 0.124(12) 0.135(11) 0.091(10) 0.047(10) 0.022(8) 0.068(10)
C29' 0.070(12) 0.099(12) 0.070(11) 0.023(11) 0.019(9) 0.023(10)
C30B 0.076(5) 0.112(6) 0.057(4) 0.003(5) -0.026(4) -0.005(4)
C31B 0.069(5) 0.036(4) 0.119(6) 0.000(3) 0.000(4) -0.015(4)
C32B 0.136(9) 0.067(6) 0.178(11) -0.009(6) 0.025(8) -0.021(6)
C33B 0.066(4) 0.029(3) 0.155(7) 0.007(3) 0.006(5) 0.031(4)
C34B 0.055(4) 0.063(4) 0.061(4) 0.025(3) 0.011(3) 0.040(3)
C35B 0.089(5) 0.082(5) 0.087(5) -0.003(4) -0.012(4) 0.051(4)
C36B 0.052(4) 0.071(4) 0.042(3) 0.031(3) 0.004(3) 0.018(3)

loop_
_atom_type_symbol
_atom_type_description
_atom_type_scat_dispersion_real
_atom_type_scat_dispersion_imag
_atom_type_scat_source
C C 0.0033 0.0016 'International Tables Vol C Tables 4.2.6.8 and 6.1.1.4'
H H 0.0000 0.0000 'International Tables Vol C Tables 4.2.6.8 and 6.1.1.4'
N N 0.0061 0.0033 'International Tables Vol C Tables 4.2.6.8 and 6.1.1.4'
O O 0.0106 0.0060 'International Tables Vol C Tables 4.2.6.8 and 6.1.1.4'
Fe Fe 0.3463 0.8444 'International Tables Vol C Tables 4.2.6.8 and 6.1.1.4'

loop_
_geom_angle_atom_site_label_1
_geom_angle_atom_site_label_2
_geom_angle_atom_site_label_3
_geom_angle
_geom_angle_publ_flag
O1 Fe1A N3A 102.35(16) yes
O1 Fe1A N2A 100.60(15) yes
N3A Fe1A N2A 87.54(17) yes
O1 Fe1A N1A 100.18(16) yes
N3A Fe1A N1A 157.46(17) yes
N2A Fe1A N1A 88.15(16) yes
O1 Fe1A N4A 102.41(17) yes
N3A Fe1A N4A 89.0(2) yes
N2A Fe1A N4A 156.93(17) yes
N1A Fe1A N4A 86.3(2) yes
Fe1A O1 Fe1B 170.5(2) yes
C24A O2A C25A 115.6(5) ?
C28A O4A C29A 115.8(5) ?
C4A N1A C1A 105.5(5) ?
C4A N1A Fe1A 124.1(3) ?
C1A N1A Fe1A 126.0(4) ?
C6A N2A C9A 105.8(4) ?
C6A N2A Fe1A 125.1(3) ?
C9A N2A Fe1A 126.1(3) ?
C14A N3A C11A 107.6(5) ?
C14A N3A Fe1A 125.2(5) ?
C11A N3A Fe1A 124.7(3) ?
C16A N4A C19A 107.8(6) ?
C16A N4A Fe1A 125.0(5) ?
C19A N4A Fe1A 123.8(4) ?
C20A C1A N1A 123.6(7) ?
C20A C1A C2A 125.7(6) ?
N1A C1A C2A 110.5(5) ?
C3A C2A C1A 107.3(5) ?
C3A C2A C21A 127.9(7) ?
C1A C2A C21A 124.7(6) ?
C2A C3A C4A 106.1(6) ?
C2A C3A C22A 128.8(5) ?
C4A C3A C22A 125.0(5) ?
N1A C4A C5A 124.7(5) ?
N1A C4A C3A 110.5(5) ?
C5A C4A C3A 124.7(5) ?
C6A C5A C4A 127.5(5) ?
C6A C5A H5A 116.3 ?
C4A C5A H5A 116.3 ?
N2A C6A C5A 125.1(5) ?
N2A C6A C7A 110.4(4) ?
C5A C6A C7A 124.5(5) ?
C8A C7A C6A 106.9(4) ?
C8A C7A C26A 129.2(5) ?
C6A C7A C26A 123.8(4) ?
C7A C8A C9A 106.3(4) ?
C7A C8A C30A 127.4(5) ?
C9A C8A C30A 126.3(5) ?
N2A C9A C10A 124.0(5) ?
N2A C9A C8A 110.6(4) ?
C10A C9A C8A 125.3(5) ?
C11A C10A C9A 126.4(5) ?
C11A C10A H10A 116.8 ?
C9A C10A H10A 116.8 ?
N3A C11A C10A 125.6(5) ?
N3A C11A C12A 108.6(5) ?
C10A C11A C12A 125.8(6) ?
C13A C12A C31A 126.6(7) ?
C13A C12A C11A 107.4(6) ?
C31A C12A C11A 125.9(7) ?
C12A C13A C14A 107.9(6) ?
C12A C13A C33A 128.9(8) ?
C14A C13A C33A 123.2(8) ?
N3A C14A C15A 123.3(7) ?
N3A C14A C13A 108.5(6) ?
C15A C14A C13A 128.2(6) ?
C16A C15A C14A 129.0(6) ?
C16A C15A H15A 115.5 ?
C14A C15A H15A 115.5 ?
N4A C16A C15A 124.3(7) ?
N4A C16A C17A 109.0(8) ?
C15A C16A C17A 126.7(8) ?
C18A C17A C16A 107.6(7) ?
C18A C17A C34A 132.8(9) ?
C16A C17A C34A 119.5(9) ?
C17A C18A C19A 108.3(8) ?
C17A C18A C36A 129.2(8) ?
C19A C18A C36A 122.2(9) ?
C20A C19A N4A 125.2(6) ?
C20A C19A C18A 127.5(8) ?
N4A C19A C18A 107.3(8) ?
C19A C20A C1A 128.4(7) ?
C19A C20A H20A 115.8 ?
C1A C20A H20A 115.8 ?
C2A C21A H21A 109.5 ?
C2A C21A H21B 109.5 ?
H21A C21A H21B 109.5 ?
C2A C21A H21C 109.5 ?
H21A C21A H21C 109.5 ?
H21B C21A H21C 109.5 ?
C3A C22A C23A 111.5(5) ?
C3A C22A H22A 109.3 ?
C23A C22A H22A 109.3 ?
C3A C22A H22B 109.3 ?
C23A C22A H22B 109.3 ?
H22A C22A H22B 108.0 ?
C24A C23A C22A 113.9(5) ?
C24A C23A H23A 108.8 ?
C22A C23A H23A 108.8 ?
C24A C23A H23B 108.8 ?
C22A C23A H23B 108.8 ?
H23A C23A H23B 107.7 ?
O1A C24A O2A 124.1(6) ?
O1A C24A C23A 123.7(7) ?
O2A C24A C23A 112.2(5) ?
O2A C25A H25A 109.5 ?
O2A C25A H25B 109.5 ?
H25A C25A H25B 109.5 ?
O2A C25A H25C 109.5 ?
H25A C25A H25C 109.5 ?
H25B C25A H25C 109.5 ?
C7A C26A C27A 111.9(4) ?
C7A C26A H26A 109.2 ?
C27A C26A H26A 109.2 ?
C7A C26A H26B 109.2 ?
C27A C26A H26B 109.2 ?
H26A C26A H26B 107.9 ?
C28A C27A C26A 111.1(4) ?
C28A C27A H27A 109.4 ?
C26A C27A H27A 109.4 ?
C28A C27A H27B 109.4 ?
C26A C27A H27B 109.4 ?
H27A C27A H27B 108.0 ?
O3A C28A O4A 122.3(6) ?
O3A C28A C27A 126.1(6) ?
O4A C28A C27A 111.5(5) ?
O4A C29A H29A 109.5 ?
O4A C29A H29B 109.5 ?
H29A C29A H29B 109.5 ?
O4A C29A H29C 109.5 ?
H29A C29A H29C 109.5 ?
H29B C29A H29C 109.5 ?
C8A C30A H30A 109.5 ?
C8A C30A H30B 109.5 ?
H30A C30A H30B 109.5 ?
C8A C30A H30C 109.5 ?
H30A C30A H30C 109.5 ?
H30B C30A H30C 109.5 ?
C32A C31A C12A 128.2(10) ?
C32A C31A H31B 115.9 ?
C12A C31A H31B 115.9 ?
C31A C32A H32A 120.0 ?
C31A C32A H32B 120.0 ?
H32A C32A H32B 120.0 ?
C13A C33A H33A 109.5 ?
C13A C33A H33B 109.5 ?
H33A C33A H33B 109.5 ?
C13A C33A H33C 109.5 ?
H33A C33A H33C 109.5 ?
H33B C33A H33C 109.5 ?
C35A C34A C17A 115.8(12) ?
C35A C34A H34A 122.1 ?
C17A C34A H34A 122.1 ?
C34A C35A H35A 120.0 ?
C34A C35A H35B 120.0 ?
H35A C35A H35B 120.0 ?
C18A C36A H36A 109.5 ?
C18A C36A H36B 109.5 ?
H36A C36A H36B 109.5 ?
C18A C36A H36C 109.5 ?
H36A C36A H36C 109.5 ?
H36B C36A H36C 109.5 ?
O1 Fe1B N2B 102.49(16) yes
O1 Fe1B N1B 102.23(15) yes
N2B Fe1B N1B 87.96(15) yes
O1 Fe1B N3B 100.98(15) yes
N2B Fe1B N3B 88.04(18) yes
N1B Fe1B N3B 156.77(16) yes
O1 Fe1B N4B 101.26(15) yes
N2B Fe1B N4B 156.25(16) yes
N1B Fe1B N4B 87.15(15) yes
N3B Fe1B N4B 87.35(17) yes
C24B O2B C25B 117.0(5) ?
C4B N1B C1B 106.3(4) ?
C4B N1B Fe1B 125.8(3) ?
C1B N1B Fe1B 125.2(3) ?
C6B N2B C9B 106.6(5) ?
C6B N2B Fe1B 126.2(3) ?
C9B N2B Fe1B 125.7(4) ?
C11B N3B C14B 107.1(4) ?
C11B N3B Fe1B 125.9(4) ?
C14B N3B Fe1B 124.5(3) ?
C19B N4B C16B 105.6(4) ?
C19B N4B Fe1B 125.6(3) ?
C16B N4B Fe1B 127.0(3) ?
C20B C1B N1B 124.8(4) ?
C20B C1B C2B 125.7(4) ?
N1B C1B C2B 109.5(4) ?
C3B C2B C1B 107.2(4) ?
C3B C2B C21B 129.0(5) ?
C1B C2B C21B 123.7(5) ?
C2B C3B C4B 107.3(4) ?
C2B C3B C22B 129.6(5) ?
C4B C3B C22B 123.0(5) ?
N1B C4B C5B 124.2(5) ?
N1B C4B C3B 109.7(4) ?
C5B C4B C3B 126.1(5) ?
C4B C5B C6B 127.1(5) ?
C4B C5B H5B 116.4 ?
C6B C5B H5B 116.4 ?
N2B C6B C5B 124.6(5) ?
N2B C6B C7B 109.8(6) ?
C5B C6B C7B 125.6(6) ?
C8B C7B C6B 105.4(6) ?
C8B C7B C26' 130.7(7) ?
C6B C7B C26' 121.2(8) ?
C8B C7B C26B 126.0(8) ?
C6B C7B C26B 120.8(8) ?
C7B C8B C9B 108.4(6) ?
C7B C8B C30B 126.8(7) ?
C9B C8B C30B 124.8(7) ?
N2B C9B C8B 109.8(6) ?
N2B C9B C10B 123.0(5) ?
C8B C9B C10B 127.2(5) ?
C11B C10B C9B 127.8(5) ?
C11B C10B H10B 116.1 ?
C9B C10B H10B 116.1 ?
N3B C11B C10B 124.4(5) ?
N3B C11B C12B 110.8(5) ?
C10B C11B C12B 124.7(5) ?
C13B C12B C31B 129.4(6) ?
C13B C12B C11B 106.3(5) ?
C31B C12B C11B 124.3(6) ?
C12B C13B C14B 108.2(5) ?
C12B C13B C33B 128.1(6) ?
C14B C13B C33B 123.7(6) ?
C15B C14B N3B 125.2(5) ?
C15B C14B C13B 127.1(5) ?
N3B C14B C13B 107.6(5) ?
C14B C15B C16B 129.0(5) ?
C14B C15B H15B 115.5 ?
C16B C15B H15B 115.5 ?
C15B C16B N4B 123.0(5) ?
C15B C16B C17B 126.5(5) ?
N4B C16B C17B 110.5(5) ?
C18B C17B C16B 107.1(4) ?
C18B C17B C34B 128.4(5) ?
C16B C17B C34B 124.4(5) ?
C17B C18B C19B 105.9(5) ?
C17B C18B C36B 128.5(5) ?
C19B C18B C36B 125.5(5) ?
N4B C19B C20B 124.5(4) ?
N4B C19B C18B 110.7(4) ?
C20B C19B C18B 124.8(5) ?
C1B C20B C19B 127.5(5) ?
C1B C20B H20B 116.2 ?
C19B C20B H20B 116.2 ?
C2B C21B H21D 109.5 ?
C2B C21B H21E 109.5 ?
H21D C21B H21E 109.5 ?
C2B C21B H21F 109.5 ?
H21D C21B H21F 109.5 ?
H21E C21B H21F 109.5 ?
C3B C22B C23B 112.9(5) ?
C3B C22B H22C 109.0 ?
C23B C22B H22C 109.0 ?
C3B C22B H22D 109.0 ?
C23B C22B H22D 109.0 ?
H22C C22B H22D 107.8 ?
C24B C23B C22B 113.4(5) ?
C24B C23B H23C 108.9 ?
C22B C23B H23C 108.9 ?
C24B C23B H23D 108.9 ?
C22B C23B H23D 108.9 ?
H23C C23B H23D 107.7 ?
O1B C24B O2B 123.1(6) ?
O1B C24B C23B 125.9(6) ?
O2B C24B C23B 110.9(6) ?
O2B C25B H25D 109.5 ?
O2B C25B H25E 109.5 ?
H25D C25B H25E 109.5 ?
O2B C25B H25F 109.5 ?
H25D C25B H25F 109.5 ?
H25E C25B H25F 109.5 ?
C27B C26B C7B 100.4(10) ?
C27B C26B H26C 111.7 ?
C7B C26B H26C 111.7 ?
C27B C26B H26D 111.7 ?
C7B C26B H26D 111.7 ?
H26C C26B H26D 109.5 ?
C28B C27B C26B 101.8(12) ?
C28B C27B H27C 111.4 ?
C26B C27B H27C 111.4 ?
C28B C27B H27D 111.4 ?
C26B C27B H27D 111.4 ?
H27C C27B H27D 109.3 ?
O3B C28B O4B 118.5(18) ?
O3B C28B C27B 117.9(17) ?
O4B C28B C27B 112.6(16) ?
C28B O4B C29B 108(2) ?
O4B C29B H29D 109.5 ?
O4B C29B H29E 109.4 ?
H29D C29B H29E 109.5 ?
O4B C29B H29F 109.5 ?
H29D C29B H29F 109.5 ?
H29E C29B H29F 109.5 ?
C7B C26' C27' 107.8(9) ?
C7B C26' H26E 110.1 ?
C27' C26' H26E 110.1 ?
C7B C26' H26F 110.1 ?
C27' C26' H26F 110.1 ?
H26E C26' H26F 108.5 ?
C28' C27' C26' 109.3(13) ?
C28' C27' H27E 109.8 ?
C26' C27' H27E 109.8 ?
C28' C27' H27F 109.8 ?
C26' C27' H27F 109.8 ?
H27E C27' H27F 108.3 ?
O3' C28' O4' 116(2) ?
O3' C28' C27' 125.9(19) ?
O4' C28' C27' 115(2) ?
C28' O4' C29' 124(2) ?
O4' C29' H29G 109.5 ?
O4' C29' H29H 109.5 ?
H29G C29' H29H 109.5 ?
O4' C29' H29I 109.5 ?
H29G C29' H29I 109.5 ?
H29H C29' H29I 109.5 ?
C8B C30B H30D 109.5 ?
C8B C30B H30E 109.5 ?
H30D C30B H30E 109.5 ?
C8B C30B H30F 109.5 ?
H30D C30B H30F 109.5 ?
H30E C30B H30F 109.5 ?
C32B C31B C12B 123.8(8) ?
C32B C31B H31A 118.1 ?
C12B C31B H31A 118.1 ?
C31B C32B H32C 120.0 ?
C31B C32B H32D 120.0 ?
H32C C32B H32D 120.0 ?
C13B C33B H33D 109.5 ?
C13B C33B H33E 109.5 ?
H33D C33B H33E 109.5 ?
C13B C33B H33F 109.5 ?
H33D C33B H33F 109.5 ?
H33E C33B H33F 109.5 ?
C35B C34B C17B 125.4(6) ?
C35B C34B H34B 117.3 ?
C17B C34B H34B 117.3 ?
C34B C35B H35C 120.0 ?
C34B C35B H35D 120.0 ?
H35C C35B H35D 120.0 ?
C18B C36B H36D 109.5 ?
C18B C36B H36E 109.5 ?
H36D C36B H36E 109.5 ?
C18B C36B H36F 109.5 ?
H36D C36B H36F 109.5 ?
H36E C36B H36F 109.5 ?

loop_
_geom_bond_atom_site_label_1
_geom_bond_atom_site_label_2
_geom_bond_distance
_geom_bond_publ_flag
Fe1A O1 1.748(3) yes
Fe1A N3A 2.065(5) yes
Fe1A N2A 2.067(4) yes
Fe1A N1A 2.087(5) yes
Fe1A N4A 2.091(5) yes
O1 Fe1B 1.748(3) yes
O1A C24A 1.209(6) ?
O2A C24A 1.324(7) ?
O2A C25A 1.442(7) ?
O3A C28A 1.210(7) ?
O4A C28A 1.342(7) ?
O4A C29A 1.448(7) ?
N1A C4A 1.363(7) ?
N1A C1A 1.375(7) ?
N2A C6A 1.362(6) ?
N2A C9A 1.369(6) ?
N3A C14A 1.372(7) ?
N3A C11A 1.372(8) ?
N4A C16A 1.340(9) ?
N4A C19A 1.401(9) ?
C1A C20A 1.360(9) ?
C1A C2A 1.434(9) ?
C2A C3A 1.348(9) ?
C2A C21A 1.517(8) ?
C3A C4A 1.456(7) ?
C3A C22A 1.498(9) ?
C4A C5A 1.385(7) ?
C5A C6A 1.378(6) ?
C5A H5A 0.9500 ?
C6A C7A 1.444(7) ?
C7A C8A 1.355(7) ?
C7A C26A 1.493(7) ?
C8A C9A 1.443(7) ?
C8A C30A 1.507(7) ?
C9A C10A 1.397(7) ?
C10A C11A 1.377(8) ?
C10A H10A 0.9500 ?
C11A C12A 1.458(8) ?
C12A C13A 1.333(10) ?
C12A C31A 1.442(8) ?
C13A C14A 1.453(11) ?
C13A C33A 1.542(9) ?
C14A C15A 1.409(10) ?
C15A C16A 1.386(11) ?
C15A H15A 0.9500 ?
C16A C17A 1.469(10) ?
C17A C18A 1.314(12) ?
C17A C34A 1.498(12) ?
C18A C19A 1.457(10) ?
C18A C36A 1.542(12) ?
C19A C20A 1.354(10) ?
C20A H20A 0.9500 ?
C21A H21A 0.9800 ?
C21A H21B 0.9800 ?
C21A H21C 0.9800 ?
C22A C23A 1.514(8) ?
C22A H22A 0.9900 ?
C22A H22B 0.9900 ?
C23A C24A 1.510(8) ?
C23A H23A 0.9900 ?
C23A H23B 0.9900 ?
C25A H25A 0.9800 ?
C25A H25B 0.9800 ?
C25A H25C 0.9800 ?
C26A C27A 1.544(7) ?
C26A H26A 0.9900 ?
C26A H26B 0.9900 ?
C27A C28A 1.497(8) ?
C27A H27A 0.9900 ?
C27A H27B 0.9900 ?
C29A H29A 0.9800 ?
C29A H29B 0.9800 ?
C29A H29C 0.9800 ?
C30A H30A 0.9800 ?
C30A H30B 0.9800 ?
C30A H30C 0.9800 ?
C31A C32A 1.257(10) ?
C31A H31B 0.9500 ?
C32A H32A 0.9500 ?
C32A H32B 0.9500 ?
C33A H33A 0.9800 ?
C33A H33B 0.9800 ?
C33A H33C 0.9800 ?
C34A C35A 1.350(15) ?
C34A H34A 0.9500 ?
C35A H35A 0.9500 ?
C35A H35B 0.9500 ?
C36A H36A 0.9800 ?
C36A H36B 0.9800 ?
C36A H36C 0.9800 ?
Fe1B N2B 2.062(4) yes
Fe1B N1B 2.068(4) yes
Fe1B N3B 2.077(4) yes
Fe1B N4B 2.097(4) yes
O1B C24B 1.203(7) ?
O2B C24B 1.332(7) ?
O2B C25B 1.444(8) ?
N1B C4B 1.366(6) ?
N1B C1B 1.381(6) ?
N2B C6B 1.348(7) ?
N2B C9B 1.379(7) ?
N3B C11B 1.327(7) ?
N3B C14B 1.418(7) ?
N4B C19B 1.372(6) ?
N4B C16B 1.383(6) ?
C1B C20B 1.370(6) ?
C1B C2B 1.450(6) ?
C2B C3B 1.335(7) ?
C2B C21B 1.494(7) ?
C3B C4B 1.455(7) ?
C3B C22B 1.513(7) ?
C4B C5B 1.375(7) ?
C5B C6B 1.407(8) ?
C5B H5B 0.9500 ?
C6B C7B 1.470(8) ?
C7B C8B 1.347(10) ?
C7B C26' 1.522(16) ?
C7B C26B 1.592(10) ?
C8B C9B 1.415(9) ?
C8B C30B 1.518(8) ?
C9B C10B 1.418(8) ?
C10B C11B 1.383(8) ?
C10B H10B 0.9500 ?
C11B C12B 1.475(8) ?
C12B C13B 1.339(9) ?
C12B C31B 1.456(7) ?
C13B C14B 1.459(7) ?
C13B C33B 1.482(9) ?
C14B C15B 1.354(8) ?
C15B C16B 1.372(7) ?
C15B H15B 0.9500 ?
C16B C17B 1.429(7) ?
C17B C18B 1.376(7) ?
C17B C34B 1.467(7) ?
C18B C19B 1.446(7) ?
C18B C36B 1.499(8) ?
C19B C20B 1.379(7) ?
C20B H20B 0.9500 ?
C21B H21D 0.9800 ?
C21B H21E 0.9800 ?
C21B H21F 0.9800 ?
C22B C23B 1.516(8) ?
C22B H22C 0.9900 ?
C22B H22D 0.9900 ?
C23B C24B 1.491(9) ?
C23B H23C 0.9900 ?
C23B H23D 0.9900 ?
C25B H25D 0.9800 ?
C25B H25E 0.9800 ?
C25B H25F 0.9800 ?
C26B C27B 1.580(10) ?
C26B H26C 0.9900 ?
C26B H26D 0.9900 ?
C27B C28B 1.576(19) ?
C27B H27C 0.9900 ?
C27B H27D 0.9900 ?
C28B O3B 1.177(18) ?
C28B O4B 1.269(19) ?
O4B C29B 1.443(15) ?
C29B H29D 0.9800 ?
C29B H29E 0.9800 ?
C29B H29F 0.9800 ?
C26' C27' 1.586(10) ?
C26' H26E 0.9900 ?
C26' H26F 0.9900 ?
C27' C28' 1.578(19) ?
C27' H27E 0.9900 ?
C27' H27F 0.9900 ?
C28' O3' 1.179(18) ?
C28' O4' 1.271(19) ?
O4' C29' 1.444(15) ?
C29' H29G 0.9800 ?
C29' H29H 0.9800 ?
C29' H29I 0.9800 ?
C30B H30D 0.9800 ?
C30B H30E 0.9800 ?
C30B H30F 0.9800 ?
C31B C32B 1.287(9) ?
C31B H31A 0.9500 ?
C32B H32C 0.9500 ?
C32B H32D 0.9500 ?
C33B H33D 0.9800 ?
C33B H33E 0.9800 ?
C33B H33F 0.9800 ?
C34B C35B 1.338(9) ?
C34B H34B 0.9500 ?
C35B H35C 0.9500 ?
C35B H35D 0.9500 ?
C36B H36D 0.9800 ?
C36B H36E 0.9800 ?
C36B H36F 0.9800 ?

loop_
_geom_torsion_atom_site_label_1
_geom_torsion_atom_site_label_2
_geom_torsion_atom_site_label_3
_geom_torsion_atom_site_label_4
_geom_torsion
O1 Fe1A N1A C4A -77.0(4)
N3A Fe1A N1A C4A 102.5(6)
N2A Fe1A N1A C4A 23.4(4)
N4A Fe1A N1A C4A -179.0(4)
O1 Fe1A N1A C1A 76.2(5)
N3A Fe1A N1A C1A -104.3(6)
N2A Fe1A N1A C1A 176.7(5)
N4A Fe1A N1A C1A -25.8(5)
O1 Fe1A N2A C6A 78.6(4)
N3A Fe1A N2A C6A -179.3(4)
N1A Fe1A N2A C6A -21.4(4)
N4A Fe1A N2A C6A -97.5(6)
O1 Fe1A N2A C9A -79.0(4)
N3A Fe1A N2A C9A 23.1(4)
N1A Fe1A N2A C9A -179.0(4)
N4A Fe1A N2A C9A 104.9(6)
O1 Fe1A N3A C14A -83.2(5)
N2A Fe1A N3A C14A 176.5(5)
N1A Fe1A N3A C14A 97.3(6)
N4A Fe1A N3A C14A 19.3(5)
O1 Fe1A N3A C11A 76.4(4)
N2A Fe1A N3A C11A -23.9(4)
N1A Fe1A N3A C11A -103.1(6)
N4A Fe1A N3A C11A 178.9(4)
O1 Fe1A N4A C16A 81.5(5)
N3A Fe1A N4A C16A -20.9(5)
N2A Fe1A N4A C16A -102.4(6)
N1A Fe1A N4A C16A -178.9(5)
O1 Fe1A N4A C19A -74.9(5)
N3A Fe1A N4A C19A -177.4(5)
N2A Fe1A N4A C19A 101.2(6)
N1A Fe1A N4A C19A 24.7(4)
C4A N1A C1A C20A 175.4(6)
Fe1A N1A C1A C20A 18.2(8)
C4A N1A C1A C2A -1.1(6)
Fe1A N1A C1A C2A -158.4(4)
C20A C1A C2A C3A -175.6(6)
N1A C1A C2A C3A 0.8(7)
C20A C1A C2A C21A 1.5(10)
N1A C1A C2A C21A 177.9(6)
C1A C2A C3A C4A -0.1(6)
C21A C2A C3A C4A -177.1(6)
C1A C2A C3A C22A 176.2(5)
C21A C2A C3A C22A -0.9(11)
C1A N1A C4A C5A -177.3(5)
Fe1A N1A C4A C5A -19.5(7)
C1A N1A C4A C3A 1.1(6)
Fe1A N1A C4A C3A 158.9(3)
C2A C3A C4A N1A -0.6(6)
C22A C3A C4A N1A -177.1(5)
C2A C3A C4A C5A 177.7(5)
C22A C3A C4A C5A 1.3(8)
N1A C4A C5A C6A 4.0(8)
C3A C4A C5A C6A -174.1(5)
C9A N2A C6A C5A 176.4(4)
Fe1A N2A C6A C5A 15.1(7)
C9A N2A C6A C7A -0.6(5)
Fe1A N2A C6A C7A -161.9(3)
C4A C5A C6A N2A -1.4(8)
C4A C5A C6A C7A 175.1(5)
N2A C6A C7A C8A 0.3(5)
C5A C6A C7A C8A -176.6(4)
N2A C6A C7A C26A 177.8(4)
C5A C6A C7A C26A 0.9(7)
C6A C7A C8A C9A 0.0(5)
C26A C7A C8A C9A -177.3(5)
C6A C7A C8A C30A 178.8(5)
C26A C7A C8A C30A 1.5(8)
C6A N2A C9A C10A -177.0(4)
Fe1A N2A C9A C10A -15.9(7)
C6A N2A C9A C8A 0.6(5)
Fe1A N2A C9A C8A 161.6(3)
C7A C8A C9A N2A -0.4(5)
C30A C8A C9A N2A -179.2(5)
C7A C8A C9A C10A 177.2(5)
C30A C8A C9A C10A -1.7(8)
N2A C9A C10A C11A -0.2(8)
C8A C9A C10A C11A -177.4(5)
C14A N3A C11A C10A -179.0(5)
Fe1A N3A C11A C10A 18.4(7)
C14A N3A C11A C12A -1.0(6)
Fe1A N3A C11A C12A -163.6(4)
C9A C10A C11A N3A -1.2(9)
C9A C10A C11A C12A -178.9(5)
N3A C11A C12A C13A -0.5(7)
C10A C11A C12A C13A 177.5(6)
N3A C11A C12A C31A -177.5(6)
C10A C11A C12A C31A 0.5(10)
C31A C12A C13A C14A 178.7(6)
C11A C12A C13A C14A 1.7(7)
C31A C12A C13A C33A -0.5(13)
C11A C12A C13A C33A -177.5(7)
C11A N3A C14A C15A -176.9(5)
Fe1A N3A C14A C15A -14.4(8)
C11A N3A C14A C13A 2.0(6)
Fe1A N3A C14A C13A 164.5(4)
C12A C13A C14A N3A -2.4(7)
C33A C13A C14A N3A 176.9(6)
C12A C13A C14A C15A 176.5(6)
C33A C13A C14A C15A -4.2(11)
N3A C14A C15A C16A 2.9(11)
C13A C14A C15A C16A -175.8(7)
C19A N4A C16A C15A 177.3(6)
Fe1A N4A C16A C15A 17.7(9)
C19A N4A C16A C17A -2.3(7)
Fe1A N4A C16A C17A -161.9(4)
C14A C15A C16A N4A -4.9(12)
C14A C15A C16A C17A 174.6(6)
N4A C16A C17A C18A 2.2(9)
C15A C16A C17A C18A -177.3(7)
N4A C16A C17A C34A 179.1(6)
C15A C16A C17A C34A -0.4(11)
C16A C17A C18A C19A -1.2(9)
C34A C17A C18A C19A -177.5(7)
C16A C17A C18A C36A 173.2(7)
C34A C17A C18A C36A -3.2(16)
C16A N4A C19A C20A -177.1(6)
Fe1A N4A C19A C20A -17.2(9)
C16A N4A C19A C18A 1.5(7)
Fe1A N4A C19A C18A 161.4(4)
C17A C18A C19A C20A 178.5(7)
C36A C18A C19A C20A 3.7(12)
C17A C18A C19A N4A -0.2(8)
C36A C18A C19A N4A -175.0(6)
N4A C19A C20A C1A -1.6(11)
C18A C19A C20A C1A -179.9(7)
N1A C1A C20A C19A 1.3(11)
C2A C1A C20A C19A 177.3(6)
C2A C3A C22A C23A -95.1(7)
C4A C3A C22A C23A 80.6(7)
C3A C22A C23A C24A -178.1(5)
C25A O2A C24A O1A -3.1(8)
C25A O2A C24A C23A 176.0(5)
C22A C23A C24A O1A -5.4(8)
C22A C23A C24A O2A 175.4(5)
C8A C7A C26A C27A 96.3(6)
C6A C7A C26A C27A -80.6(6)
C7A C26A C27A C28A 162.9(5)
C29A O4A C28A O3A -6.3(8)
C29A O4A C28A C27A 171.6(5)
C26A C27A C28A O3A 108.6(7)
C26A C27A C28A O4A -69.2(6)
C13A C12A C31A C32A 143.7(14)
C11A C12A C31A C32A -39.9(17)
C18A C17A C34A C35A -18.6(16)
C16A C17A C34A C35A 165.4(10)
O1 Fe1B N1B C4B 81.3(4)
N2B Fe1B N1B C4B -21.0(4)
N3B Fe1B N1B C4B -101.3(5)
N4B Fe1B N1B C4B -177.8(4)
O1 Fe1B N1B C1B -77.1(4)
N2B Fe1B N1B C1B -179.5(4)
N3B Fe1B N1B C1B 100.3(5)
N4B Fe1B N1B C1B 23.8(4)
O1 Fe1B N2B C6B -83.3(5)
N1B Fe1B N2B C6B 18.8(5)
N3B Fe1B N2B C6B 175.9(5)
N4B Fe1B N2B C6B 97.0(6)
O1 Fe1B N2B C9B 80.9(4)
N1B Fe1B N2B C9B -177.0(4)
N3B Fe1B N2B C9B -19.9(4)
N4B Fe1B N2B C9B -98.8(5)
O1 Fe1B N3B C11B -78.2(4)
N2B Fe1B N3B C11B 24.2(4)
N1B Fe1B N3B C11B 104.4(5)
N4B Fe1B N3B C11B -179.1(4)
O1 Fe1B N3B C14B 81.5(4)
N2B Fe1B N3B C14B -176.2(4)
N1B Fe1B N3B C14B -95.9(5)
N4B Fe1B N3B C14B -19.5(4)
O1 Fe1B N4B C19B 81.2(4)
N2B Fe1B N4B C19B -99.1(5)
N1B Fe1B N4B C19B -20.7(4)
N3B Fe1B N4B C19B -178.2(4)
O1 Fe1B N4B C16B -81.4(4)
N2B Fe1B N4B C16B 98.3(5)
N1B Fe1B N4B C16B 176.7(4)
N3B Fe1B N4B C16B 19.2(4)
C4B N1B C1B C20B 178.7(5)
Fe1B N1B C1B C20B -19.4(6)
C4B N1B C1B C2B 0.6(5)
Fe1B N1B C1B C2B 162.5(3)
C20B C1B C2B C3B -177.8(5)
N1B C1B C2B C3B 0.3(6)
C20B C1B C2B C21B 4.7(8)
N1B C1B C2B C21B -177.3(5)
C1B C2B C3B C4B -1.0(6)
C21B C2B C3B C4B 176.4(5)
C1B C2B C3B C22B 177.4(5)
C21B C2B C3B C22B -5.3(10)
C1B N1B C4B C5B 178.4(5)
Fe1B N1B C4B C5B 16.6(7)
C1B N1B C4B C3B -1.3(5)
Fe1B N1B C4B C3B -163.0(3)
C2B C3B C4B N1B 1.5(6)
C22B C3B C4B N1B -177.0(5)
C2B C3B C4B C5B -178.2(6)
C22B C3B C4B C5B 3.3(9)
N1B C4B C5B C6B -1.2(10)
C3B C4B C5B C6B 178.4(6)
C9B N2B C6B C5B -178.6(6)
Fe1B N2B C6B C5B -11.9(9)
C9B N2B C6B C7B 1.6(7)
Fe1B N2B C6B C7B 168.2(4)
C4B C5B C6B N2B -1.4(11)
C4B C5B C6B C7B 178.4(7)
N2B C6B C7B C8B -1.9(8)
C5B C6B C7B C8B 178.2(6)
N2B C6B C7B C26' 161.6(6)
C5B C6B C7B C26' -18.2(11)
N2B C6B C7B C26B -152.8(8)
C5B C6B C7B C26B 27.4(12)
C6B C7B C8B C9B 1.5(8)
C26' C7B C8B C9B -159.9(8)
C26B C7B C8B C9B 150.3(9)
C6B C7B C8B C30B 178.7(6)
C26' C7B C8B C30B 17.4(14)
C26B C7B C8B C30B -32.4(14)
C6B N2B C9B C8B -0.7(6)
Fe1B N2B C9B C8B -167.4(4)
C6B N2B C9B C10B 177.4(5)
Fe1B N2B C9B C10B 10.7(7)
C7B C8B C9B N2B -0.6(7)
C30B C8B C9B N2B -177.9(6)
C7B C8B C9B C10B -178.6(6)
C30B C8B C9B C10B 4.1(10)
N2B C9B C10B C11B 4.4(9)
C8B C9B C10B C11B -177.8(6)
C14B N3B C11B C10B 178.4(5)
Fe1B N3B C11B C10B -19.0(7)
C14B N3B C11B C12B -0.6(6)
Fe1B N3B C11B C12B 162.0(3)
C9B C10B C11B N3B 0.1(9)
C9B C10B C11B C12B 178.9(5)
N3B C11B C12B C13B 1.4(6)
C10B C11B C12B C13B -177.6(5)
N3B C11B C12B C31B -179.7(5)
C10B C11B C12B C31B 1.3(9)
C31B C12B C13B C14B 179.7(6)
C11B C12B C13B C14B -1.5(6)
C31B C12B C13B C33B -3.3(11)
C11B C12B C13B C33B 175.6(6)
C11B N3B C14B C15B 177.7(5)
Fe1B N3B C14B C15B 14.9(7)
C11B N3B C14B C13B -0.3(5)
Fe1B N3B C14B C13B -163.2(3)
C12B C13B C14B C15B -176.8(5)
C33B C13B C14B C15B 6.0(9)
C12B C13B C14B N3B 1.2(6)
C33B C13B C14B N3B -176.0(5)
N3B C14B C15B C16B -0.3(9)
C13B C14B C15B C16B 177.4(5)
C14B C15B C16B N4B -0.8(9)
C14B C15B C16B C17B 179.1(5)
C19B N4B C16B C15B -178.4(5)
Fe1B N4B C16B C15B -13.0(7)
C19B N4B C16B C17B 1.7(5)
Fe1B N4B C16B C17B 167.1(3)
C15B C16B C17B C18B 179.0(5)
N4B C16B C17B C18B -1.1(6)
C15B C16B C17B C34B 2.3(8)
N4B C16B C17B C34B -177.8(4)
C16B C17B C18B C19B 0.0(5)
C34B C17B C18B C19B 176.6(5)
C16B C17B C18B C36B -179.6(5)
C34B C17B C18B C36B -3.0(9)
C16B N4B C19B C20B 178.2(4)
Fe1B N4B C19B C20B 12.5(6)
C16B N4B C19B C18B -1.6(5)
Fe1B N4B C19B C18B -167.3(3)
C17B C18B C19B N4B 1.0(5)
C36B C18B C19B N4B -179.4(4)
C17B C18B C19B C20B -178.8(4)
C36B C18B C19B C20B 0.8(8)
N1B C1B C20B C19B 1.4(8)
C2B C1B C20B C19B 179.2(5)
N4B C19B C20B C1B 2.2(8)
C18B C19B C20B C1B -178.0(5)
C2B C3B C22B C23B -107.5(7)
C4B C3B C22B C23B 70.7(7)
C3B C22B C23B C24B 67.5(7)
C25B O2B C24B O1B 0.7(8)
C25B O2B C24B C23B -177.1(5)
C22B C23B C24B O1B 33.7(8)
C22B C23B C24B O2B -148.6(5)
C8B C7B C26B C27B 124.5(11)
C6B C7B C26B C27B -90.9(12)
C26' C7B C26B C27B 11.9(11)
C7B C26B C27B C28B 174.3(11)
C26B C27B C28B O3B 145.0(18)
C26B C27B C28B O4B -71(2)
O3B C28B O4B C29B -11(3)
C27B C28B O4B C29B -154.8(18)
C8B C7B C26' C27' -119.1(11)
C6B C7B C26' C27' 82.1(11)
C26B C7B C26' C27' -19.5(12)
C7B C26' C27' C28' -146.7(16)
C26' C27' C28' O3' 44(5)
C26' C27' C28' O4' -159(3)
O3' C28' O4' C29' -24(5)
C27' C28' O4' C29' 176(2)
C13B C12B C31B C32B -26.9(12)
C11B C12B C31B C32B 154.5(8)
C18B C17B C34B C35B 27.1(9)
C16B C17B C34B C35B -157.0(6)
